data_7158300
loop_
_publ_author_name
'Wang, Rui-Li'
'Jia, Shi-Kun'
'Guo, Ya-Jun'
'Yi, Yang'
'Hua, Yuan-Zhao'
'Lu, Hui-Jie'
'Wang, Min-Can'

_publ_section_title
;
 Dinuclear zinc-catalyzed enantioselective formal [3 + 2] cycloaddition of
 <i>N</i>-2,2,2-trifluoroethylisatin ketimines with low reactivity aurone
 derivatives.
;
_journal_issue 39
_journal_name_full 'Organic &amp; biomolecular chemistry'
_journal_page_first 8492
_journal_page_last 8496
_journal_paper_doi 10.1039/d1ob01599k
_journal_volume 19
_journal_year 2021
_chemical_formula_sum 'C29 H24 Br F3 N2 O5'
_chemical_formula_weight 617.41
_space_group_crystal_system triclinic
_space_group_IT_number 1
_space_group_name_Hall 'P 1'
_space_group_name_H-M_alt 'P 1'
_atom_sites_solution_hydrogens mixed
_audit_creation_method SHELXL-2014/7
_audit_update_record
;
2020-11-02 deposited with the CCDC.	2021-09-14 downloaded from the CCDC.
;
_cell_angle_alpha 113.621(8)
_cell_angle_beta 101.541(7)
_cell_angle_gamma 100.342(7)
_cell_formula_units_Z 1
_cell_length_a 7.0824(5)
_cell_length_b 9.9984(8)
_cell_length_c 11.3089(9)
_cell_measurement_temperature 293(2)
_cell_volume 688.15(11)
_computing_structure_refinement 'SHELXL-2014/7 (Sheldrick, 2014)'
_diffrn_ambient_temperature 293(2)
_diffrn_measured_fraction_theta_full 1.000
_diffrn_measured_fraction_theta_max 1.000
_diffrn_radiation_type CuK\a
_diffrn_radiation_wavelength 1.54184
_diffrn_reflns_av_R_equivalents 0.0400
_diffrn_reflns_av_unetI/netI 0.0616
_diffrn_reflns_Laue_measured_fraction_full 1.000
_diffrn_reflns_Laue_measured_fraction_max 1.000
_diffrn_reflns_limit_h_max 7
_diffrn_reflns_limit_h_min -8
_diffrn_reflns_limit_k_max 11
_diffrn_reflns_limit_k_min -11
_diffrn_reflns_limit_l_max 13
_diffrn_reflns_limit_l_min -13
_diffrn_reflns_number 7450
_diffrn_reflns_point_group_measured_fraction_full 0.791
_diffrn_reflns_point_group_measured_fraction_max 0.791
_diffrn_reflns_theta_full 67.108
_diffrn_reflns_theta_max 67.108
_diffrn_reflns_theta_min 4.476
_exptl_absorpt_coefficient_mu 2.584
_exptl_crystal_density_diffrn 1.490
_exptl_crystal_F_000 314
_exptl_crystal_size_max 0.160
_exptl_crystal_size_mid 0.140
_exptl_crystal_size_min 0.100
_refine_diff_density_max 0.527
_refine_diff_density_min -0.366
_refine_diff_density_rms 0.053
_refine_ls_abs_structure_details
;
 Flack x determined using 995 quotients [(I+)-(I-)]/[(I+)+(I-)]
 (Parsons, Flack and Wagner, Acta Cryst. B69 (2013) 249-259).
;
_refine_ls_abs_structure_Flack 0.003(16)
_refine_ls_extinction_coef 0.0043(10)
_refine_ls_extinction_expression Fc^*^=kFc[1+0.001xFc^2^\l^3^/sin(2\q)]^-1/4^
_refine_ls_extinction_method 'SHELXL-2014/7 (Sheldrick 2014'
_refine_ls_goodness_of_fit_ref 1.028
_refine_ls_hydrogen_treatment mixed
_refine_ls_matrix_type full
_refine_ls_number_parameters 372
_refine_ls_number_reflns 3900
_refine_ls_number_restraints 21
_refine_ls_restrained_S_all 1.051
_refine_ls_R_factor_all 0.0595
_refine_ls_R_factor_gt 0.0487
_refine_ls_shift/su_max 0.000
_refine_ls_shift/su_mean 0.000
_refine_ls_structure_factor_coef Fsqd
_refine_ls_weighting_details 'w=1/[\s^2^(Fo^2^)+(0.0643P)^2^+0.0394P] where P=(Fo^2^+2Fc^2^)/3'
_refine_ls_weighting_scheme calc
_refine_ls_wR_factor_gt 0.1188
_refine_ls_wR_factor_ref 0.1303
_reflns_Friedel_coverage 0.583
_reflns_Friedel_fraction_full 0.583
_reflns_Friedel_fraction_max 0.583
_reflns_number_gt 3281
_reflns_number_total 3900
_reflns_threshold_expression 'I > 2\s(I)'
_cod_data_source_file d1ob01599k2.cif
_cod_data_source_block 202008157
_cod_depositor_comments 'Adding full bibliography for 7158300.cif.'
_cod_original_cell_volume 688.15(10)
_cod_database_code 7158300
_shelx_shelxl_version_number 2014/7
_shelx_space_group_comment
;
The symmetry employed for this shelxl refinement is uniquely defined
by the following loop, which should always be used as a source of
symmetry information in preference to the above space-group names.
They are only intended as comments.
;
_shelx_estimated_absorpt_t_min 0.683
_shelx_estimated_absorpt_t_max 0.782

loop_
_space_group_symop_operation_xyz
'x, y, z'

loop_
_atom_site_label
_atom_site_type_symbol
_atom_site_fract_x
_atom_site_fract_y
_atom_site_fract_z
_atom_site_U_iso_or_equiv
_atom_site_adp_type
_atom_site_occupancy
_atom_site_site_symmetry_order
_atom_site_calc_flag
_atom_site_refinement_flags_posn
_atom_site_refinement_flags_adp
_atom_site_refinement_flags_occupancy
_atom_site_disorder_assembly
_atom_site_disorder_group
Br1 Br -0.07891(12) -0.20914(10) 0.79519(10) 0.0991(5) Uani 1 1 d . . . . .
C1 C 0.7002(10) 0.1872(9) 0.3926(7) 0.0476(15) Uani 1 1 d . . . . .
C2 C 0.5050(8) 0.2328(7) 0.4115(6) 0.0376(12) Uani 1 1 d . . . . .
C3 C 0.5485(10) 0.3868(7) 0.4108(7) 0.0433(14) Uani 1 1 d . . . . .
C4 C 0.7355(11) 0.4199(9) 0.3949(8) 0.0568(18) Uani 1 1 d . . . . .
C5 C 0.8110(15) 0.5489(10) 0.3803(10) 0.076(2) Uani 1 1 d . . . . .
H5 H 0.9389 0.5716 0.3712 0.091 Uiso 1 1 calc R U . . .
C6 C 0.6885(17) 0.6422(9) 0.3798(10) 0.084(3) Uani 1 1 d . . . . .
H6 H 0.7336 0.7279 0.3679 0.101 Uiso 1 1 calc R U . . .
C7 C 0.5019(14) 0.6106(9) 0.3964(9) 0.068(2) Uani 1 1 d . . . . .
H7 H 0.4228 0.6754 0.3965 0.082 Uiso 1 1 calc R U . . .
C8 C 0.4300(12) 0.4830(8) 0.4130(8) 0.0546(17) Uani 1 1 d . . . . .
H8 H 0.3041 0.4624 0.4255 0.065 Uiso 1 1 calc R U . . .
C9 C 0.4572(8) 0.2262(7) 0.5372(6) 0.0361(12) Uani 1 1 d . . . . .
C10 C 0.6339(9) 0.3063(7) 0.6704(7) 0.0444(14) Uani 1 1 d . . . . .
C11 C 0.5689(10) 0.4216(7) 0.7645(7) 0.0459(14) Uani 1 1 d . . . . .
C12 C 0.3775(9) 0.4145(7) 0.6971(6) 0.0393(13) Uani 1 1 d . . . . .
C13 C 0.2701(11) 0.5099(8) 0.7595(8) 0.0539(17) Uani 1 1 d . . . . .
H13 H 0.1413 0.5036 0.7143 0.065 Uiso 1 1 calc R U . . .
C14 C 0.3661(15) 0.6144(10) 0.8922(9) 0.070(2) Uani 1 1 d . . . . .
H14 H 0.2993 0.6811 0.9373 0.085 Uiso 1 1 calc R U . . .
C15 C 0.5559(16) 0.6256(11) 0.9619(9) 0.076(3) Uani 1 1 d . . . . .
H15 H 0.6135 0.6984 1.0518 0.092 Uiso 1 1 calc R U . . .
C16 C 0.6620(13) 0.5292(10) 0.8994(8) 0.064(2) Uani 1 1 d . . . . .
H16 H 0.7905 0.5361 0.9456 0.077 Uiso 1 1 calc R U . . .
C17 C 0.3613(9) 0.0552(7) 0.4834(6) 0.0384(13) Uani 1 1 d . . . . .
H17 H 0.4674 0.0051 0.4694 0.046 Uiso 1 1 calc R U . . .
C18 C 0.2235(9) 0.0168(7) 0.3415(6) 0.0388(13) Uani 1 1 d . . . . .
H18 H 0.0965 0.0397 0.3499 0.047 Uiso 1 1 calc R U . . .
C19 C 0.1796(11) -0.1479(8) 0.2398(7) 0.0524(16) Uani 1 1 d . . . . .
C20 C 0.2602(9) 0.0050(7) 0.5702(6) 0.0373(12) Uani 1 1 d . . . . .
C21 C 0.3406(11) -0.0839(8) 0.6232(7) 0.0495(16) Uani 1 1 d . . . . .
H21 H 0.4611 -0.1028 0.6116 0.059 Uiso 1 1 calc R U . . .
C22 C 0.2428(12) -0.1443(9) 0.6931(8) 0.0577(18) Uani 1 1 d . . . . .
H22 H 0.2960 -0.2045 0.7274 0.069 Uiso 1 1 calc R U . . .
C23 C 0.0662(12) -0.1140(8) 0.7111(7) 0.0557(18) Uani 1 1 d . . . . .
C24 C -0.0139(11) -0.0229(9) 0.6649(8) 0.0531(17) Uani 1 1 d . . . . .
H24 H -0.1316 -0.0013 0.6803 0.064 Uiso 1 1 calc R U . . .
C25 C 0.0844(9) 0.0363(8) 0.5946(7) 0.0444(14) Uani 1 1 d . . . . .
H25 H 0.0316 0.0986 0.5629 0.053 Uiso 1 1 calc R U . . .
F1 F 0.3409(8) -0.1927(5) 0.2218(5) 0.0745(13) Uani 1 1 d . . . . .
F2 F 0.0753(9) -0.2438(5) 0.2738(5) 0.0847(16) Uani 1 1 d . . . . .
F3 F 0.0698(8) -0.1728(5) 0.1177(5) 0.0803(14) Uani 1 1 d . . . . .
N1 N 0.8256(10) 0.3058(8) 0.3923(8) 0.0628(17) Uani 1 1 d D . . . .
H1 H 0.924(7) 0.287(7) 0.361(6) 0.042(18) Uiso 1 1 d D . . . .
N2 N 0.3331(7) 0.1182(6) 0.2984(5) 0.0385(11) Uani 1 1 d D . . . .
H2 H 0.262(8) 0.162(7) 0.264(6) 0.036(16) Uiso 1 1 d D . . . .
O1 O 0.7303(7) 0.0662(6) 0.3732(5) 0.0592(13) Uani 1 1 d . . . . .
O2 O 0.7882(7) 0.2701(6) 0.6831(5) 0.0612(13) Uani 1 1 d . . . . .
O3 O 0.3054(6) 0.3053(5) 0.5652(4) 0.0397(9) Uani 1 1 d . . . . .
C26 C 0.894(2) 0.1842(18) 0.0741(16) 0.133(5) Uani 1 1 d D U . . .
C27 C 0.677(2) 0.073(2) 0.0164(18) 0.165(7) Uani 1 1 d D U . . .
H27A H 0.5809 0.1308 0.0235 0.248 Uiso 1 1 calc R U . . .
H27B H 0.6629 0.0167 0.0672 0.248 Uiso 1 1 calc R U . . .
H27C H 0.6523 0.0041 -0.0769 0.248 Uiso 1 1 calc R U . . .
C28 C 1.097(3) 0.344(3) 0.016(2) 0.178(9) Uani 1 1 d D . . . .
H28A H 1.1221 0.4211 0.1081 0.213 Uiso 1 1 calc R U . . .
H28B H 1.0820 0.3935 -0.0423 0.213 Uiso 1 1 calc R U . . .
C29 C 1.281(4) 0.283(3) 0.008(2) 0.216(11) Uani 1 1 d D . . . .
H29A H 1.3956 0.3550 0.0832 0.323 Uiso 1 1 calc R U . . .
H29B H 1.3087 0.2696 -0.0751 0.323 Uiso 1 1 calc R U . . .
H29C H 1.2535 0.1873 0.0111 0.323 Uiso 1 1 calc R U . . .
O4 O 1.0168(10) 0.2381(10) 0.1779(7) 0.090(2) Uani 1 1 d . . . . .
O5 O 0.902(2) 0.2236(16) -0.0241(10) 0.162(5) Uani 1 1 d D . . . .

loop_
_atom_site_aniso_label
_atom_site_aniso_U_11
_atom_site_aniso_U_22
_atom_site_aniso_U_33
_atom_site_aniso_U_23
_atom_site_aniso_U_13
_atom_site_aniso_U_12
Br1 0.1178(9) 0.1255(9) 0.1214(9) 0.0962(8) 0.0760(7) 0.0479(7)
C1 0.040(3) 0.069(4) 0.047(4) 0.033(3) 0.021(3) 0.021(3)
C2 0.032(3) 0.042(3) 0.040(3) 0.021(3) 0.011(2) 0.007(2)
C3 0.042(3) 0.041(3) 0.045(3) 0.022(3) 0.010(3) 0.003(3)
C4 0.054(4) 0.061(4) 0.058(4) 0.031(4) 0.021(3) 0.007(3)
C5 0.078(6) 0.065(5) 0.091(7) 0.042(5) 0.036(5) 0.003(4)
C6 0.122(8) 0.045(4) 0.078(6) 0.030(4) 0.034(6) -0.003(5)
C7 0.092(6) 0.047(4) 0.070(5) 0.030(4) 0.024(5) 0.023(4)
C8 0.061(4) 0.048(4) 0.060(4) 0.029(3) 0.020(4) 0.018(3)
C9 0.033(3) 0.043(3) 0.035(3) 0.019(3) 0.012(2) 0.013(2)
C10 0.035(3) 0.050(4) 0.047(4) 0.024(3) 0.008(3) 0.009(3)
C11 0.045(4) 0.046(3) 0.044(4) 0.021(3) 0.012(3) 0.008(3)
C12 0.042(3) 0.035(3) 0.038(3) 0.016(3) 0.017(3) 0.004(3)
C13 0.059(4) 0.055(4) 0.060(4) 0.028(4) 0.031(3) 0.025(3)
C14 0.087(6) 0.062(5) 0.056(5) 0.014(4) 0.034(5) 0.025(4)
C15 0.089(7) 0.070(5) 0.049(5) 0.009(4) 0.021(5) 0.015(5)
C16 0.061(5) 0.070(5) 0.042(4) 0.018(4) 0.003(4) 0.007(4)
C17 0.038(3) 0.041(3) 0.040(3) 0.020(3) 0.014(3) 0.015(3)
C18 0.036(3) 0.040(3) 0.036(3) 0.017(3) 0.008(2) 0.005(2)
C19 0.059(4) 0.046(4) 0.041(4) 0.016(3) 0.012(3) 0.003(3)
C20 0.042(3) 0.035(3) 0.037(3) 0.017(3) 0.013(2) 0.011(2)
C21 0.054(4) 0.055(4) 0.051(4) 0.032(3) 0.020(3) 0.021(3)
C22 0.076(5) 0.065(4) 0.062(5) 0.045(4) 0.034(4) 0.035(4)
C23 0.071(5) 0.058(4) 0.053(4) 0.036(4) 0.028(4) 0.016(4)
C24 0.047(4) 0.070(5) 0.057(4) 0.036(4) 0.026(3) 0.022(3)
C25 0.044(4) 0.057(4) 0.046(4) 0.032(3) 0.020(3) 0.019(3)
F1 0.095(4) 0.058(2) 0.071(3) 0.020(2) 0.036(3) 0.032(2)
F2 0.119(4) 0.052(2) 0.074(3) 0.028(2) 0.040(3) -0.005(3)
F3 0.096(4) 0.067(3) 0.044(2) 0.015(2) -0.004(2) 0.000(3)
N1 0.043(3) 0.070(4) 0.088(5) 0.041(4) 0.032(3) 0.017(3)
N2 0.037(3) 0.040(3) 0.038(3) 0.021(2) 0.007(2) 0.007(2)
O1 0.054(3) 0.070(3) 0.072(4) 0.040(3) 0.028(3) 0.032(3)
O2 0.044(3) 0.079(3) 0.057(3) 0.030(3) 0.006(2) 0.023(2)
O3 0.034(2) 0.043(2) 0.042(2) 0.019(2) 0.0110(18) 0.0145(17)
C26 0.139(10) 0.139(9) 0.113(9) 0.041(7) 0.026(7) 0.074(8)
C27 0.108(11) 0.199(16) 0.134(12) 0.035(11) 0.038(9) 0.013(10)
C28 0.18(2) 0.23(3) 0.146(17) 0.130(19) 0.024(16) 0.023(19)
C29 0.24(3) 0.18(2) 0.145(19) 0.046(16) 0.030(19) -0.027(19)
O4 0.062(4) 0.147(7) 0.061(4) 0.049(4) 0.011(3) 0.036(4)
O5 0.217(13) 0.205(12) 0.093(7) 0.092(8) 0.035(8) 0.085(11)

loop_
_atom_type_symbol
_atom_type_description
_atom_type_scat_dispersion_real
_atom_type_scat_dispersion_imag
_atom_type_scat_source
C C 0.0181 0.0091 'International Tables Vol C Tables 4.2.6.8 and 6.1.1.4'
H H 0.0000 0.0000 'International Tables Vol C Tables 4.2.6.8 and 6.1.1.4'
Br Br -0.6763 1.2805 'International Tables Vol C Tables 4.2.6.8 and 6.1.1.4'
F F 0.0727 0.0534 'International Tables Vol C Tables 4.2.6.8 and 6.1.1.4'
N N 0.0311 0.0180 'International Tables Vol C Tables 4.2.6.8 and 6.1.1.4'
O O 0.0492 0.0322 'International Tables Vol C Tables 4.2.6.8 and 6.1.1.4'

loop_
_geom_angle_atom_site_label_1
_geom_angle_atom_site_label_2
_geom_angle_atom_site_label_3
_geom_angle
_geom_angle_site_symmetry_1
_geom_angle_site_symmetry_3
_geom_angle_publ_flag
O1 C1 N1 125.9(6) . . ?
O1 C1 C2 127.1(6) . . ?
N1 C1 C2 106.8(6) . . ?
N2 C2 C3 113.0(5) . . ?
N2 C2 C9 103.7(4) . . ?
C3 C2 C9 117.5(5) . . ?
N2 C2 C1 108.8(5) . . ?
C3 C2 C1 101.8(5) . . ?
C9 C2 C1 112.1(5) . . ?
C4 C3 C8 120.1(6) . . ?
C4 C3 C2 108.4(6) . . ?
C8 C3 C2 131.3(6) . . ?
C3 C4 C5 121.7(8) . . ?
C3 C4 N1 110.1(6) . . ?
C5 C4 N1 128.1(7) . . ?
C6 C5 C4 117.5(8) . . ?
C6 C5 H5 121.3 . . ?
C4 C5 H5 121.3 . . ?
C7 C6 C5 121.2(7) . . ?
C7 C6 H6 119.4 . . ?
C5 C6 H6 119.4 . . ?
C6 C7 C8 120.7(8) . . ?
C6 C7 H7 119.6 . . ?
C8 C7 H7 119.6 . . ?
C3 C8 C7 118.8(7) . . ?
C3 C8 H8 120.6 . . ?
C7 C8 H8 120.6 . . ?
O3 C9 C17 109.0(4) . . ?
O3 C9 C10 105.2(5) . . ?
C17 C9 C10 116.9(5) . . ?
O3 C9 C2 107.6(4) . . ?
C17 C9 C2 101.6(5) . . ?
C10 C9 C2 116.2(5) . . ?
O2 C10 C11 131.4(6) . . ?
O2 C10 C9 123.1(6) . . ?
C11 C10 C9 105.4(5) . . ?
C12 C11 C16 120.2(7) . . ?
C12 C11 C10 107.6(6) . . ?
C16 C11 C10 132.2(7) . . ?
O3 C12 C13 123.4(6) . . ?
O3 C12 C11 114.1(5) . . ?
C13 C12 C11 122.5(6) . . ?
C14 C13 C12 115.8(7) . . ?
C14 C13 H13 122.1 . . ?
C12 C13 H13 122.1 . . ?
C13 C14 C15 123.4(8) . . ?
C13 C14 H14 118.3 . . ?
C15 C14 H14 118.3 . . ?
C14 C15 C16 120.6(8) . . ?
C14 C15 H15 119.7 . . ?
C16 C15 H15 119.7 . . ?
C15 C16 C11 117.5(8) . . ?
C15 C16 H16 121.2 . . ?
C11 C16 H16 121.2 . . ?
C20 C17 C9 117.5(5) . . ?
C20 C17 C18 116.1(5) . . ?
C9 C17 C18 100.1(4) . . ?
C20 C17 H17 107.5 . . ?
C9 C17 H17 107.5 . . ?
C18 C17 H17 107.5 . . ?
N2 C18 C19 110.4(5) . . ?
N2 C18 C17 105.2(4) . . ?
C19 C18 C17 112.8(5) . . ?
N2 C18 H18 109.4 . . ?
C19 C18 H18 109.4 . . ?
C17 C18 H18 109.4 . . ?
F1 C19 F2 105.9(6) . . ?
F1 C19 F3 106.1(6) . . ?
F2 C19 F3 107.0(6) . . ?
F1 C19 C18 114.8(6) . . ?
F2 C19 C18 112.2(6) . . ?
F3 C19 C18 110.3(6) . . ?
C25 C20 C21 118.0(6) . . ?
C25 C20 C17 123.2(5) . . ?
C21 C20 C17 118.7(6) . . ?
C22 C21 C20 120.7(7) . . ?
C22 C21 H21 119.6 . . ?
C20 C21 H21 119.6 . . ?
C23 C22 C21 119.1(6) . . ?
C23 C22 H22 120.5 . . ?
C21 C22 H22 120.5 . . ?
C24 C23 C22 122.0(6) . . ?
C24 C23 Br1 118.8(6) . . ?
C22 C23 Br1 119.2(5) . . ?
C23 C24 C25 118.4(6) . . ?
C23 C24 H24 120.8 . . ?
C25 C24 H24 120.8 . . ?
C24 C25 C20 121.7(6) . . ?
C24 C25 H25 119.2 . . ?
C20 C25 H25 119.2 . . ?
C1 N1 C4 112.5(6) . . ?
C1 N1 H1 116(5) . . ?
C4 N1 H1 127(5) . . ?
C2 N2 C18 109.9(4) . . ?
C2 N2 H2 110(4) . . ?
C18 N2 H2 115(4) . . ?
C12 O3 C9 107.6(4) . . ?
O4 C26 O5 124.5(16) . . ?
O4 C26 C27 133.5(16) . . ?
O5 C26 C27 101.5(15) . . ?
C26 C27 H27A 109.5 . . ?
C26 C27 H27B 109.5 . . ?
H27A C27 H27B 109.5 . . ?
C26 C27 H27C 109.5 . . ?
H27A C27 H27C 109.5 . . ?
H27B C27 H27C 109.5 . . ?
O5 C28 C29 114.2(18) . . ?
O5 C28 H28A 108.7 . . ?
C29 C28 H28A 108.7 . . ?
O5 C28 H28B 108.7 . . ?
C29 C28 H28B 108.7 . . ?
H28A C28 H28B 107.6 . . ?
C28 C29 H29A 109.5 . . ?
C28 C29 H29B 109.5 . . ?
H29A C29 H29B 109.5 . . ?
C28 C29 H29C 109.5 . . ?
H29A C29 H29C 109.5 . . ?
H29B C29 H29C 109.5 . . ?
C26 O5 C28 110.8(13) . . ?

loop_
_geom_bond_atom_site_label_1
_geom_bond_atom_site_label_2
_geom_bond_distance
_geom_bond_site_symmetry_2
_geom_bond_publ_flag
Br1 C23 1.905(7) . ?
C1 O1 1.207(8) . ?
C1 N1 1.349(9) . ?
C1 C2 1.559(8) . ?
C2 N2 1.460(8) . ?
C2 C3 1.519(8) . ?
C2 C9 1.549(8) . ?
C3 C4 1.372(10) . ?
C3 C8 1.381(10) . ?
C4 C5 1.392(11) . ?
C4 N1 1.397(11) . ?
C5 C6 1.384(14) . ?
C5 H5 0.9300 . ?
C6 C7 1.371(13) . ?
C6 H6 0.9300 . ?
C7 C8 1.386(10) . ?
C7 H7 0.9300 . ?
C8 H8 0.9300 . ?
C9 O3 1.457(7) . ?
C9 C17 1.529(8) . ?
C9 C10 1.548(8) . ?
C10 O2 1.212(8) . ?
C10 C11 1.440(10) . ?
C11 C12 1.390(9) . ?
C11 C16 1.395(10) . ?
C12 O3 1.367(7) . ?
C12 C13 1.386(9) . ?
C13 C14 1.374(11) . ?
C13 H13 0.9300 . ?
C14 C15 1.375(14) . ?
C14 H14 0.9300 . ?
C15 C16 1.386(13) . ?
C15 H15 0.9300 . ?
C16 H16 0.9300 . ?
C17 C20 1.508(8) . ?
C17 C18 1.556(8) . ?
C17 H17 0.9800 . ?
C18 N2 1.460(7) . ?
C18 C19 1.512(9) . ?
C18 H18 0.9800 . ?
C19 F1 1.323(9) . ?
C19 F2 1.330(8) . ?
C19 F3 1.341(8) . ?
C20 C25 1.390(9) . ?
C20 C21 1.395(9) . ?
C21 C22 1.386(10) . ?
C21 H21 0.9300 . ?
C22 C23 1.373(11) . ?
C22 H22 0.9300 . ?
C23 C24 1.369(10) . ?
C24 C25 1.385(9) . ?
C24 H24 0.9300 . ?
C25 H25 0.9300 . ?
N1 H1 0.86(3) . ?
N2 H2 0.85(3) . ?
C26 O4 1.159(16) . ?
C26 O5 1.327(16) . ?
C26 C27 1.557(18) . ?
C27 H27A 0.9600 . ?
C27 H27B 0.9600 . ?
C27 H27C 0.9600 . ?
C28 O5 1.508(17) . ?
C28 C29 1.54(2) . ?
C28 H28A 0.9700 . ?
C28 H28B 0.9700 . ?
C29 H29A 0.9600 . ?
C29 H29B 0.9600 . ?
C29 H29C 0.9600 . ?

loop_
_geom_hbond_atom_site_label_D
_geom_hbond_atom_site_label_H
_geom_hbond_atom_site_label_A
_geom_hbond_distance_DH
_geom_hbond_distance_HA
_geom_hbond_distance_DA
_geom_hbond_angle_DHA
_geom_hbond_site_symmetry_A
N1 H1 O4 0.86(3) 2.19(5) 2.916(9) 142(6) .
N2 H2 O4 0.85(3) 2.23(3) 3.060(8) 166(6) 1_455

loop_
_geom_torsion_atom_site_label_1
_geom_torsion_atom_site_label_2
_geom_torsion_atom_site_label_3
_geom_torsion_atom_site_label_4
_geom_torsion
_geom_torsion_site_symmetry_1
_geom_torsion_site_symmetry_2
_geom_torsion_site_symmetry_3
_geom_torsion_site_symmetry_4
_geom_torsion_publ_flag
O1 C1 C2 N2 -52.5(8) . . . . ?
N1 C1 C2 N2 123.2(6) . . . . ?
O1 C1 C2 C3 -172.0(7) . . . . ?
N1 C1 C2 C3 3.7(7) . . . . ?
O1 C1 C2 C9 61.6(9) . . . . ?
N1 C1 C2 C9 -122.7(6) . . . . ?
N2 C2 C3 C4 -116.7(6) . . . . ?
C9 C2 C3 C4 122.5(6) . . . . ?
C1 C2 C3 C4 -0.2(7) . . . . ?
N2 C2 C3 C8 57.9(10) . . . . ?
C9 C2 C3 C8 -62.9(9) . . . . ?
C1 C2 C3 C8 174.4(7) . . . . ?
C8 C3 C4 C5 -0.2(12) . . . . ?
C2 C3 C4 C5 175.1(8) . . . . ?
C8 C3 C4 N1 -178.6(7) . . . . ?
C2 C3 C4 N1 -3.2(9) . . . . ?
C3 C4 C5 C6 -1.2(14) . . . . ?
N1 C4 C5 C6 176.8(9) . . . . ?
C4 C5 C6 C7 1.6(15) . . . . ?
C5 C6 C7 C8 -0.6(15) . . . . ?
C4 C3 C8 C7 1.2(11) . . . . ?
C2 C3 C8 C7 -172.9(7) . . . . ?
C6 C7 C8 C3 -0.9(12) . . . . ?
N2 C2 C9 O3 -76.6(5) . . . . ?
C3 C2 C9 O3 48.8(7) . . . . ?
C1 C2 C9 O3 166.2(5) . . . . ?
N2 C2 C9 C17 37.8(5) . . . . ?
C3 C2 C9 C17 163.3(5) . . . . ?
C1 C2 C9 C17 -79.4(6) . . . . ?
N2 C2 C9 C10 165.8(5) . . . . ?
C3 C2 C9 C10 -68.7(7) . . . . ?
C1 C2 C9 C10 48.6(7) . . . . ?
O3 C9 C10 O2 -179.4(6) . . . . ?
C17 C9 C10 O2 59.6(8) . . . . ?
C2 C9 C10 O2 -60.5(8) . . . . ?
O3 C9 C10 C11 1.2(6) . . . . ?
C17 C9 C10 C11 -119.8(6) . . . . ?
C2 C9 C10 C11 120.1(6) . . . . ?
O2 C10 C11 C12 -180.0(7) . . . . ?
C9 C10 C11 C12 -0.6(7) . . . . ?
O2 C10 C11 C16 0.7(13) . . . . ?
C9 C10 C11 C16 -180.0(7) . . . . ?
C16 C11 C12 O3 179.2(6) . . . . ?
C10 C11 C12 O3 -0.3(7) . . . . ?
C16 C11 C12 C13 -1.1(10) . . . . ?
C10 C11 C12 C13 179.5(6) . . . . ?
O3 C12 C13 C14 -179.3(6) . . . . ?
C11 C12 C13 C14 1.0(10) . . . . ?
C12 C13 C14 C15 -0.5(12) . . . . ?
C13 C14 C15 C16 0.1(15) . . . . ?
C14 C15 C16 C11 -0.2(14) . . . . ?
C12 C11 C16 C15 0.6(11) . . . . ?
C10 C11 C16 C15 179.9(8) . . . . ?
O3 C9 C17 C20 -56.1(6) . . . . ?
C10 C9 C17 C20 62.9(7) . . . . ?
C2 C9 C17 C20 -169.5(5) . . . . ?
O3 C9 C17 C18 70.5(5) . . . . ?
C10 C9 C17 C18 -170.5(5) . . . . ?
C2 C9 C17 C18 -43.0(5) . . . . ?
C20 C17 C18 N2 161.2(5) . . . . ?
C9 C17 C18 N2 33.7(6) . . . . ?
C20 C17 C18 C19 -78.4(7) . . . . ?
C9 C17 C18 C19 154.1(5) . . . . ?
N2 C18 C19 F1 60.6(7) . . . . ?
C17 C18 C19 F1 -56.9(7) . . . . ?
N2 C18 C19 F2 -178.4(6) . . . . ?
C17 C18 C19 F2 64.2(8) . . . . ?
N2 C18 C19 F3 -59.2(7) . . . . ?
C17 C18 C19 F3 -176.6(6) . . . . ?
C9 C17 C20 C25 68.2(8) . . . . ?
C18 C17 C20 C25 -50.2(8) . . . . ?
C9 C17 C20 C21 -115.2(6) . . . . ?
C18 C17 C20 C21 126.4(6) . . . . ?
C25 C20 C21 C22 2.7(10) . . . . ?
C17 C20 C21 C22 -174.1(7) . . . . ?
C20 C21 C22 C23 -0.8(12) . . . . ?
C21 C22 C23 C24 -1.6(12) . . . . ?
C21 C22 C23 Br1 175.3(6) . . . . ?
C22 C23 C24 C25 1.9(12) . . . . ?
Br1 C23 C24 C25 -175.1(6) . . . . ?
C23 C24 C25 C20 0.2(11) . . . . ?
C21 C20 C25 C24 -2.4(10) . . . . ?
C17 C20 C25 C24 174.2(6) . . . . ?
O1 C1 N1 C4 169.8(7) . . . . ?
C2 C1 N1 C4 -6.0(9) . . . . ?
C3 C4 N1 C1 6.1(10) . . . . ?
C5 C4 N1 C1 -172.1(8) . . . . ?
C3 C2 N2 C18 -145.1(5) . . . . ?
C9 C2 N2 C18 -16.8(6) . . . . ?
C1 C2 N2 C18 102.7(5) . . . . ?
C19 C18 N2 C2 -132.6(5) . . . . ?
C17 C18 N2 C2 -10.7(6) . . . . ?
C13 C12 O3 C9 -178.6(6) . . . . ?
C11 C12 O3 C9 1.1(6) . . . . ?
C17 C9 O3 C12 124.7(5) . . . . ?
C10 C9 O3 C12 -1.4(6) . . . . ?
C2 C9 O3 C12 -125.9(5) . . . . ?
O4 C26 O5 C28 2(2) . . . . ?
C27 C26 O5 C28 174.8(15) . . . . ?
C29 C28 O5 C26 76(2) . . . . ?
